data_4330651
loop_
_publ_author_name
'Eric W. Ainscough'
'Andrew M. Brodie'
'Patrick J. B. Edwards'
'Geoffrey B. Jameson'
'Carl A. Otter'
'Stephen Kirk'

_publ_contact_author_address
;
 Chemistry-Institute of Fundamental Sciences, Massey University, 
 Private Bag 11222, Palmerston North, New Zealand
;
_publ_contact_author_email A.Brodie@massey.ac.nz
_publ_section_title
;
 Zinc, Cadmium, and Mercury Complexes of a Pyridyloxy-Substituted
 Cyclotriphosphazene: Syntheses, Structures, and Fluxional Behavior
;
_journal_name_full 'Inorganic Chemistry'
_journal_page_first 10884
_journal_page_last 10892
_journal_paper_doi 10.1021/ic3013574
_journal_volume 51
_journal_year 2012
_chemical_formula_moiety '3[C36 H32 Cd Cl2 N7 O6 P3] 2.75[C H2 Cl2] 0.25[H2 O] 0.375[C6 H14]'
_chemical_formula_sum 'C113 H107.25 Cd3 Cl11.5 N21 O18.25 P9'
_chemical_formula_weight 3075.06
_chemical_name_systematic
; 
 ? 
;
_space_group_IT_number 2
_symmetry_cell_setting triclinic
_symmetry_space_group_name_Hall '-P 1'
_symmetry_space_group_name_H-M 'P -1'
_atom_sites_solution_hydrogens geom
_atom_sites_solution_primary direct
_atom_sites_solution_secondary difmap
_audit_creation_method SHELXL-97
_cell_angle_alpha 90.811(2)
_cell_angle_beta 94.710(2)
_cell_angle_gamma 101.398(2)
_cell_formula_units_Z 2
_cell_length_a 13.8423(5)
_cell_length_b 17.6519(7)
_cell_length_c 27.6057(11)
_cell_measurement_temperature 93(2)
_cell_volume 6586.7(4)
_computing_cell_refinement 'Bruker SMART'
_computing_data_collection 'Bruker SMART'
_computing_data_reduction 'Bruker SMART'
_computing_molecular_graphics 'Bruker SHELXTL'
_computing_publication_material 'Bruker SHELXTL'
_computing_structure_refinement 'SHELXL-97 (Sheldrick, 1997)'
_computing_structure_solution 'SHELXS-97 (Sheldrick, 1990)'
_diffrn_ambient_temperature 93(2)
_diffrn_measured_fraction_theta_full 0.965
_diffrn_measured_fraction_theta_max 0.965
_diffrn_measurement_device_type 'area detector'
_diffrn_measurement_method 'omega scans'
_diffrn_radiation_monochromator graphite
_diffrn_radiation_source 'fine-focus sealed tube'
_diffrn_radiation_type MoK\a
_diffrn_radiation_wavelength 0.71073
_diffrn_reflns_av_R_equivalents 0.0769
_diffrn_reflns_av_sigmaI/netI 0.0852
_diffrn_reflns_limit_h_max 16
_diffrn_reflns_limit_h_min -16
_diffrn_reflns_limit_k_max 20
_diffrn_reflns_limit_k_min -20
_diffrn_reflns_limit_l_max 32
_diffrn_reflns_limit_l_min -32
_diffrn_reflns_number 76797
_diffrn_reflns_theta_full 25.08
_diffrn_reflns_theta_max 25.08
_diffrn_reflns_theta_min 2.73
_exptl_absorpt_coefficient_mu 0.893
_exptl_absorpt_correction_T_max 0.914
_exptl_absorpt_correction_T_min 0.823
_exptl_absorpt_correction_type multi-scan
_exptl_absorpt_process_details 'Acta Cryst, 1995, A51, 33-38'
_exptl_crystal_colour colourless
_exptl_crystal_density_diffrn 1.550
_exptl_crystal_description prism
_exptl_crystal_F_000 3106
_exptl_crystal_size_max 0.77
_exptl_crystal_size_mid 0.18
_exptl_crystal_size_min 0.10
_refine_diff_density_max 1.330
_refine_diff_density_min -0.969
_refine_diff_density_rms 0.104
_refine_ls_extinction_coef 0.00064(5)
_refine_ls_extinction_expression Fc^*^=kFc[1+0.001xFc^2^\l^3^/sin(2\q)]^-1/4^
_refine_ls_extinction_method SHELXL
_refine_ls_goodness_of_fit_ref 1.068
_refine_ls_hydrogen_treatment constr
_refine_ls_matrix_type full
_refine_ls_number_parameters 1692
_refine_ls_number_reflns 22565
_refine_ls_number_restraints 745
_refine_ls_restrained_S_all 1.056
_refine_ls_R_factor_all 0.0914
_refine_ls_R_factor_gt 0.0594
_refine_ls_shift/su_max 0.029
_refine_ls_shift/su_mean 0.000
_refine_ls_structure_factor_coef Fsqd
_refine_ls_weighting_details 'calc w=1/[\s^2^(Fo^2^)+(0.0217P)^2^+20.6666P] where P=(Fo^2^+2Fc^2^)/3'
_refine_ls_weighting_scheme calc
_refine_ls_wR_factor_gt 0.1025
_refine_ls_wR_factor_ref 0.1128
_reflns_number_gt 16489
_reflns_number_total 22565
_reflns_threshold_expression >2sigma(I)
_cod_data_source_file ic3013574_si_003_3.cif
_cod_data_source_block skb
_cod_database_code 4330651

loop_
_symmetry_equiv_pos_as_xyz
'x, y, z'
'-x, -y, -z'

loop_
_atom_site_label
_atom_site_type_symbol
_atom_site_fract_x
_atom_site_fract_y
_atom_site_fract_z
_atom_site_U_iso_or_equiv
_atom_site_adp_type
_atom_site_occupancy
_atom_site_symmetry_multiplicity
_atom_site_calc_flag
_atom_site_refinement_flags
_atom_site_disorder_assembly
_atom_site_disorder_group
C1 C -0.2523(4) 0.7170(3) 0.2159(2) 0.0208(13) Uani 1 1 d U . .
C2 C -0.2153(4) 0.6745(3) 0.1805(2) 0.0194(13) Uani 1 1 d U . .
C3 C -0.2563(4) 0.5985(3) 0.1681(2) 0.0216(13) Uani 1 1 d U . .
H3 H -0.2323 0.5731 0.1434 0.026 Uiso 1 1 calc R . .
C4 C -0.3346(4) 0.5598(3) 0.1931(2) 0.0269(15) Uani 1 1 d U . .
H4 H -0.3619 0.5081 0.1856 0.032 Uiso 1 1 calc R . .
C5 C -0.3709(4) 0.5988(4) 0.2288(2) 0.0300(15) Uani 1 1 d U . .
H5 H -0.4224 0.5729 0.2456 0.036 Uiso 1 1 calc R . .
C6 C -0.3317(4) 0.6756(3) 0.2398(2) 0.0223(13) Uani 1 1 d U . .
H6 H -0.3583 0.7009 0.2636 0.027 Uiso 1 1 calc R . .
C7 C -0.2099(4) 0.7997(3) 0.2268(2) 0.0202(13) Uani 1 1 d U . .
C8 C -0.1078(4) 0.8274(3) 0.2316(2) 0.0196(13) Uani 1 1 d U . .
C9 C -0.0654(4) 0.9048(3) 0.2405(2) 0.0243(14) Uani 1 1 d U . .
H9 H 0.0029 0.9216 0.2435 0.029 Uiso 1 1 calc R . .
C10 C -0.1285(5) 0.9569(3) 0.2450(2) 0.0318(16) Uani 1 1 d U . .
H10 H -0.1020 1.0094 0.2499 0.038 Uiso 1 1 calc R . .
C11 C -0.2296(5) 0.9313(4) 0.2421(2) 0.0318(16) Uani 1 1 d U . .
H11 H -0.2705 0.9662 0.2465 0.038 Uiso 1 1 calc R . .
C12 C -0.2706(4) 0.8540(3) 0.2326(2) 0.0274(14) Uani 1 1 d U . .
H12 H -0.3390 0.8376 0.2301 0.033 Uiso 1 1 calc R . .
C13 C 0.2250(4) 0.5495(3) 0.2271(2) 0.0172(12) Uani 1 1 d U . .
C14 C 0.2127(4) 0.4889(3) 0.2580(2) 0.0204(13) Uani 1 1 d U . .
H14 H 0.1595 0.4805 0.2771 0.025 Uiso 1 1 calc R . .
C15 C 0.2808(4) 0.4399(3) 0.2606(2) 0.0221(12) Uani 1 1 d U . .
C16 C 0.3586(4) 0.4574(3) 0.2316(2) 0.0232(14) Uani 1 1 d U . .
H16 H 0.4068 0.4273 0.2327 0.028 Uiso 1 1 calc R . .
C17 C 0.3651(4) 0.5194(3) 0.2011(2) 0.0246(14) Uani 1 1 d U . .
H17 H 0.4182 0.5296 0.1821 0.030 Uiso 1 1 calc R . .
C18 C 0.0024(4) 0.5353(3) 0.1084(2) 0.0155(12) Uani 1 1 d U . .
C19 C -0.0267(4) 0.4620(3) 0.0867(2) 0.0178(12) Uani 1 1 d U . .
H19 H -0.0053 0.4197 0.1002 0.021 Uiso 1 1 calc R . .
C20 C -0.0891(4) 0.4541(3) 0.0438(2) 0.0228(13) Uani 1 1 d U . .
C21 C -0.1190(4) 0.5206(3) 0.0263(2) 0.0210(13) Uani 1 1 d U . .
H21 H -0.1609 0.5177 -0.0021 0.025 Uiso 1 1 calc R . .
C22 C -0.0862(4) 0.5906(3) 0.0512(2) 0.0227(13) Uani 1 1 d U . .
H22 H -0.1075 0.6339 0.0390 0.027 Uiso 1 1 calc R . .
C23 C 0.2256(4) 0.7840(3) 0.05008(19) 0.0156(12) Uani 1 1 d U . .
C24 C 0.2246(4) 0.8288(3) 0.0096(2) 0.0205(13) Uani 1 1 d U . .
H24 H 0.1732 0.8549 0.0026 0.025 Uiso 1 1 calc R . .
C25 C 0.3005(4) 0.8346(3) -0.0205(2) 0.0198(12) Uani 1 1 d U . .
C26 C 0.3737(4) 0.7927(3) -0.0074(2) 0.0198(13) Uani 1 1 d U . .
H26 H 0.4257 0.7939 -0.0269 0.024 Uiso 1 1 calc R . .
C27 C 0.3703(4) 0.7495(3) 0.0340(2) 0.0199(13) Uani 1 1 d U . .
H27 H 0.4204 0.7223 0.0417 0.024 Uiso 1 1 calc R . .
C28 C 0.2535(4) 0.8571(3) 0.2021(2) 0.0251(14) Uani 1 1 d U . .
C29 C 0.3279(4) 0.9209(3) 0.2146(2) 0.0259(14) Uani 1 1 d U . .
H29 H 0.3637 0.9475 0.1909 0.031 Uiso 1 1 calc R . .
C30 C 0.3480(5) 0.9441(4) 0.2631(2) 0.0358(15) Uani 1 1 d U . .
C31 C 0.2905(6) 0.9006(4) 0.2962(3) 0.058(2) Uani 1 1 d U . .
H31 H 0.3016 0.9135 0.3293 0.070 Uiso 1 1 calc R . .
C32 C 0.2175(6) 0.8387(4) 0.2799(3) 0.060(3) Uani 1 1 d U . .
H32 H 0.1793 0.8114 0.3025 0.072 Uiso 1 1 calc R . .
C33 C 0.2650(4) 0.3698(3) 0.2921(2) 0.0276(13) Uani 1 1 d U . .
H33A H 0.3229 0.3474 0.2938 0.041 Uiso 1 1 calc R . .
H33B H 0.2091 0.3325 0.2783 0.041 Uiso 1 1 calc R . .
H33C H 0.2530 0.3852 0.3242 0.041 Uiso 1 1 calc R . .
C34 C -0.1232(4) 0.3763(3) 0.0179(2) 0.0279(13) Uani 1 1 d U . .
H34A H -0.1016 0.3789 -0.0143 0.042 Uiso 1 1 calc R . .
H34B H -0.1940 0.3625 0.0160 0.042 Uiso 1 1 calc R . .
H34C H -0.0955 0.3381 0.0356 0.042 Uiso 1 1 calc R . .
C35 C 0.3061(4) 0.8847(3) -0.0640(2) 0.0251(13) Uani 1 1 d U . .
H35A H 0.2415 0.8937 -0.0741 0.038 Uiso 1 1 calc R . .
H35B H 0.3304 0.8592 -0.0900 0.038 Uiso 1 1 calc R . .
H35C H 0.3502 0.9332 -0.0557 0.038 Uiso 1 1 calc R . .
C36 C 0.4283(5) 1.0137(4) 0.2793(2) 0.0452(17) Uani 1 1 d U . .
H36A H 0.4917 1.0030 0.2734 0.068 Uiso 1 1 calc R . .
H36B H 0.4266 1.0241 0.3135 0.068 Uiso 1 1 calc R . .
H36C H 0.4172 1.0578 0.2615 0.068 Uiso 1 1 calc R . .
C37 C 0.2706(4) 0.7415(3) 0.4426(2) 0.0205(13) Uani 1 1 d U . .
C38 C 0.3183(4) 0.6988(3) 0.4757(2) 0.0212(13) Uani 1 1 d U . .
C39 C 0.2846(4) 0.6211(3) 0.4824(2) 0.0281(15) Uani 1 1 d U . .
H39 H 0.3165 0.5951 0.5058 0.034 Uiso 1 1 calc R . .
C40 C 0.2020(5) 0.5825(4) 0.4535(2) 0.0359(17) Uani 1 1 d U . .
H40 H 0.1791 0.5298 0.4570 0.043 Uiso 1 1 calc R . .
C41 C 0.1546(5) 0.6214(4) 0.4203(2) 0.0372(17) Uani 1 1 d U . .
H41 H 0.1003 0.5948 0.4007 0.045 Uiso 1 1 calc R . .
C42 C 0.1865(4) 0.7012(4) 0.4151(2) 0.0284(15) Uani 1 1 d U . .
H42 H 0.1514 0.7274 0.3931 0.034 Uiso 1 1 calc R . .
C43 C 0.3094(4) 0.8257(3) 0.43669(19) 0.0175(12) Uani 1 1 d U . .
C44 C 0.4108(4) 0.8544(3) 0.43472(19) 0.0196(13) Uani 1 1 d U . .
C45 C 0.4509(4) 0.9327(3) 0.4314(2) 0.0258(14) Uani 1 1 d U . .
H45 H 0.5185 0.9501 0.4300 0.031 Uiso 1 1 calc R . .
C46 C 0.3863(5) 0.9844(4) 0.4302(2) 0.0352(16) Uani 1 1 d U . .
H46 H 0.4113 1.0372 0.4290 0.042 Uiso 1 1 calc R . .
C47 C 0.2846(5) 0.9575(4) 0.4309(2) 0.0300(15) Uani 1 1 d U . .
H47 H 0.2420 0.9922 0.4289 0.036 Uiso 1 1 calc R . .
C48 C 0.2470(4) 0.8790(3) 0.4343(2) 0.0250(14) Uani 1 1 d U . .
H48 H 0.1792 0.8617 0.4351 0.030 Uiso 1 1 calc R . .
C49 C 0.7634(4) 0.5906(3) 0.4421(2) 0.0194(13) Uani 1 1 d U . .
C50 C 0.7421(4) 0.5212(3) 0.4160(2) 0.0214(13) Uani 1 1 d U . .
H50 H 0.6806 0.5045 0.3989 0.026 Uiso 1 1 calc R . .
C51 C 0.8151(4) 0.4767(3) 0.4157(2) 0.0196(12) Uani 1 1 d U . .
C52 C 0.9066(4) 0.5079(3) 0.4410(2) 0.0224(13) Uani 1 1 d U . .
H52 H 0.9585 0.4816 0.4406 0.027 Uiso 1 1 calc R . .
C53 C 0.9201(4) 0.5771(3) 0.4663(2) 0.0239(14) Uani 1 1 d U . .
H53 H 0.9811 0.5954 0.4834 0.029 Uiso 1 1 calc R . .
C54 C 0.5811(4) 0.5737(3) 0.5576(2) 0.0219(13) Uani 1 1 d U . .
C55 C 0.5745(4) 0.5028(3) 0.5792(2) 0.0246(14) Uani 1 1 d U . .
H55 H 0.5979 0.4626 0.5650 0.029 Uiso 1 1 calc R . .
C56 C 0.5316(5) 0.4940(4) 0.6231(2) 0.0400(16) Uani 1 1 d U . .
C57 C 0.5001(4) 0.5574(4) 0.6426(2) 0.0323(16) Uani 1 1 d U . .
H57 H 0.4727 0.5541 0.6724 0.039 Uiso 1 1 calc R . .
C58 C 0.5099(4) 0.6245(4) 0.6177(2) 0.0305(15) Uani 1 1 d U . .
H58 H 0.4876 0.6658 0.6312 0.037 Uiso 1 1 calc R . .
C59 C 0.7811(4) 0.8234(3) 0.6251(2) 0.0171(12) Uani 1 1 d U . .
C60 C 0.7766(4) 0.8580(3) 0.6695(2) 0.0233(14) Uani 1 1 d U . .
H60 H 0.7207 0.8766 0.6765 0.028 Uiso 1 1 calc R . .
C61 C 0.8575(4) 0.8645(3) 0.7039(2) 0.0238(13) Uani 1 1 d U . .
C62 C 0.9389(4) 0.8336(3) 0.6906(2) 0.0207(13) Uani 1 1 d U . .
H62 H 0.9942 0.8360 0.7125 0.025 Uiso 1 1 calc R . .
C63 C 0.9355(4) 0.8001(3) 0.6454(2) 0.0240(14) Uani 1 1 d U . .
H63 H 0.9896 0.7801 0.6374 0.029 Uiso 1 1 calc R . .
C64 C 0.7777(5) 0.8970(4) 0.4743(3) 0.0177(17) Uani 0.75 1 d PU A 1
C65 C 0.8612(6) 0.9522(5) 0.4671(3) 0.022(2) Uani 0.75 1 d PU A 1
H65 H 0.9058 0.9750 0.4927 0.026 Uiso 0.75 1 calc PR A 1
C66 C 0.8739(7) 0.9716(6) 0.4184(4) 0.0456(19) Uani 0.75 1 d PU A 1
C67 C 0.8054(7) 0.9331(5) 0.3819(3) 0.039(2) Uani 0.75 1 d PU A 1
H67 H 0.8131 0.9430 0.3493 0.046 Uiso 0.75 1 calc PR A 1
C68 C 0.7267(6) 0.8804(5) 0.3955(3) 0.030(2) Uani 0.75 1 d PU A 1
H68 H 0.6793 0.8573 0.3711 0.036 Uiso 0.75 1 calc PR A 1
C69 C 0.7940(4) 0.3980(3) 0.3904(2) 0.0294(14) Uani 1 1 d U . .
H69A H 0.7691 0.4023 0.3573 0.044 Uiso 1 1 calc R . .
H69B H 0.7456 0.3634 0.4068 0.044 Uiso 1 1 calc R . .
H69C H 0.8539 0.3781 0.3911 0.044 Uiso 1 1 calc R . .
C70 C 0.5210(6) 0.4187(4) 0.6491(2) 0.0540(19) Uani 1 1 d U . .
H70A H 0.5685 0.4243 0.6770 0.081 Uiso 1 1 calc R . .
H70B H 0.5323 0.3789 0.6275 0.081 Uiso 1 1 calc R . .
H70C H 0.4555 0.4049 0.6595 0.081 Uiso 1 1 calc R . .
C71 C 0.8568(4) 0.9014(4) 0.7538(2) 0.0303(14) Uani 1 1 d U . .
H71A H 0.9230 0.9136 0.7692 0.045 Uiso 1 1 calc R . .
H71B H 0.8158 0.8661 0.7733 0.045 Uiso 1 1 calc R . .
H71C H 0.8311 0.9479 0.7505 0.045 Uiso 1 1 calc R . .
C72 C 0.9668(7) 1.0289(7) 0.4055(5) 0.054(2) Uani 0.75 1 d PU A 1
H72A H 1.0248 1.0095 0.4163 0.082 Uiso 0.75 1 calc PR A 1
H72B H 0.9693 1.0781 0.4212 0.082 Uiso 0.75 1 calc PR A 1
H72C H 0.9643 1.0346 0.3709 0.082 Uiso 0.75 1 calc PR A 1
C73 C 1.1103(4) 0.1347(3) 0.1216(2) 0.0242(14) Uani 1 1 d U . .
C74 C 1.0101(4) 0.0989(3) 0.1228(2) 0.0214(13) Uani 1 1 d U . .
C75 C 0.9789(5) 0.0199(3) 0.1257(2) 0.0314(15) Uani 1 1 d U . .
H75 H 0.9121 -0.0018 0.1263 0.038 Uiso 1 1 calc R . .
C76 C 1.0501(6) -0.0271(4) 0.1278(3) 0.047(2) Uani 1 1 d U . .
H76 H 1.0310 -0.0802 0.1311 0.057 Uiso 1 1 calc R . .
C77 C 1.1495(5) 0.0064(4) 0.1249(3) 0.049(2) Uani 1 1 d U . .
H77 H 1.1965 -0.0247 0.1244 0.059 Uiso 1 1 calc R . .
C78 C 1.1781(5) 0.0857(4) 0.1226(3) 0.0384(18) Uani 1 1 d U . .
H78 H 1.2449 0.1072 0.1216 0.046 Uiso 1 1 calc R . .
C79 C 1.1415(4) 0.2202(3) 0.1213(2) 0.0240(14) Uani 1 1 d U . .
C80 C 1.1037(4) 0.2674(3) 0.1528(2) 0.0202(13) Uani 1 1 d U . .
C81 C 1.1298(4) 0.3468(3) 0.1539(2) 0.0244(14) Uani 1 1 d U . .
H81 H 1.1035 0.3764 0.1756 0.029 Uiso 1 1 calc R . .
C82 C 1.1964(4) 0.3821(4) 0.1220(2) 0.0337(16) Uani 1 1 d U . .
H82 H 1.2150 0.4357 0.1222 0.040 Uiso 1 1 calc R . .
C83 C 1.2347(4) 0.3371(4) 0.0901(2) 0.0324(16) Uani 1 1 d U . .
H83 H 1.2783 0.3608 0.0684 0.039 Uiso 1 1 calc R . .
C84 C 1.2092(4) 0.2580(4) 0.0901(2) 0.0345(16) Uani 1 1 d U . .
H84 H 1.2374 0.2288 0.0690 0.041 Uiso 1 1 calc R . .
C85 C 0.6403(4) 0.3510(3) 0.1112(2) 0.0155(12) Uani 1 1 d U . .
C86 C 0.6516(4) 0.4152(3) 0.0824(2) 0.0183(12) Uani 1 1 d U . .
H86 H 0.7074 0.4295 0.0654 0.022 Uiso 1 1 calc R . .
C87 C 0.5764(4) 0.4578(3) 0.0796(2) 0.0188(12) Uani 1 1 d U . .
C88 C 0.4946(4) 0.4313(3) 0.1049(2) 0.0211(13) Uani 1 1 d U . .
H88 H 0.4417 0.4567 0.1028 0.025 Uiso 1 1 calc R . .
C89 C 0.4914(4) 0.3672(3) 0.1334(2) 0.0226(14) Uani 1 1 d U . .
H89 H 0.4361 0.3513 0.1504 0.027 Uiso 1 1 calc R . .
C90 C 0.8725(4) 0.4062(3) 0.2222(2) 0.0167(12) Uani 1 1 d U . .
C91 C 0.8781(4) 0.4808(3) 0.2401(2) 0.0189(13) Uani 1 1 d U . .
H91 H 0.8472 0.5154 0.2228 0.023 Uiso 1 1 calc R . .
C92 C 0.9315(4) 0.5023(3) 0.2848(2) 0.0258(13) Uani 1 1 d U . .
C93 C 0.9756(4) 0.4469(3) 0.3077(2) 0.0263(14) Uani 1 1 d U . .
H93 H 1.0119 0.4587 0.3376 0.032 Uiso 1 1 calc R . .
C94 C 0.9661(4) 0.3742(4) 0.2861(2) 0.0244(14) Uani 1 1 d U . .
H94 H 0.9971 0.3385 0.3023 0.029 Uiso 1 1 calc R . .
C95 C 0.7110(4) 0.1760(3) 0.3102(2) 0.0176(12) Uani 1 1 d U . .
C96 C 0.7342(4) 0.1509(3) 0.3565(2) 0.0223(13) Uani 1 1 d U . .
H96 H 0.7952 0.1378 0.3645 0.027 Uiso 1 1 calc R . .
C97 C 0.6650(4) 0.1459(3) 0.3903(2) 0.0266(13) Uani 1 1 d U . .
C98 C 0.5753(4) 0.1682(3) 0.3755(2) 0.0252(14) Uani 1 1 d U . .
H98 H 0.5272 0.1672 0.3972 0.030 Uiso 1 1 calc R . .
C99 C 0.5592(4) 0.1917(3) 0.3287(2) 0.0206(13) Uani 1 1 d U . .
H99 H 0.4990 0.2057 0.3197 0.025 Uiso 1 1 calc R . .
C100 C 0.5993(4) 0.0828(3) 0.17978(19) 0.0139(12) Uani 1 1 d U . .
C101 C 0.5804(4) 0.0111(3) 0.15486(19) 0.0183(13) Uani 1 1 d U . .
H101 H 0.6202 -0.0248 0.1614 0.022 Uiso 1 1 calc R . .
C102 C 0.4999(4) -0.0046(3) 0.1201(2) 0.0243(13) Uani 1 1 d U . .
C103 C 0.4432(4) 0.0522(3) 0.1124(2) 0.0235(14) Uani 1 1 d U . .
H103 H 0.3899 0.0442 0.0888 0.028 Uiso 1 1 calc R . .
C104 C 0.4665(4) 0.1202(3) 0.1398(2) 0.0270(15) Uani 1 1 d U . .
H104 H 0.4272 0.1569 0.1346 0.032 Uiso 1 1 calc R . .
C105 C 0.5875(4) 0.5311(3) 0.0509(2) 0.0259(13) Uani 1 1 d U . .
H10A H 0.5242 0.5452 0.0450 0.039 Uiso 1 1 calc R . .
H10B H 0.6130 0.5224 0.0204 0.039 Uiso 1 1 calc R . .
H10C H 0.6324 0.5721 0.0691 0.039 Uiso 1 1 calc R . .
C106 C 0.9401(5) 0.5823(4) 0.3070(2) 0.0381(15) Uani 1 1 d U . .
H10D H 0.9211 0.5783 0.3397 0.057 Uiso 1 1 calc R . .
H10E H 0.8975 0.6095 0.2881 0.057 Uiso 1 1 calc R . .
H10F H 1.0073 0.6099 0.3073 0.057 Uiso 1 1 calc R . .
C107 C 0.6873(4) 0.1188(4) 0.4409(2) 0.0325(14) Uani 1 1 d U . .
H10G H 0.7099 0.0709 0.4388 0.049 Uiso 1 1 calc R . .
H10H H 0.6284 0.1112 0.4578 0.049 Uiso 1 1 calc R . .
H10I H 0.7377 0.1571 0.4582 0.049 Uiso 1 1 calc R . .
C108 C 0.4740(4) -0.0806(3) 0.0915(2) 0.0309(14) Uani 1 1 d U . .
H10J H 0.4716 -0.1225 0.1134 0.046 Uiso 1 1 calc R . .
H10K H 0.5234 -0.0828 0.0693 0.046 Uiso 1 1 calc R . .
H10L H 0.4107 -0.0848 0.0736 0.046 Uiso 1 1 calc R . .
C200 C 0.9145(6) 0.7690(5) 0.3888(3) 0.035(2) Uani 0.75 1 d P B 1
H20A H 0.9456 0.7297 0.4040 0.042 Uiso 0.75 1 calc PR B 1
H20B H 0.8901 0.7970 0.4141 0.042 Uiso 0.75 1 calc PR B 1
C300 C 0.6822(6) 0.7733(5) 0.0843(3) 0.065(3) Uani 1 1 d . . .
H30A H 0.6297 0.7554 0.1051 0.078 Uiso 1 1 calc R . .
H30B H 0.7352 0.7459 0.0928 0.078 Uiso 1 1 calc R . .
C400 C 0.4002(7) 0.7364(7) 0.2787(4) 0.061(3) Uani 0.75 1 d P C 1
H40A H 0.3645 0.7594 0.2531 0.073 Uiso 0.75 1 calc PR C 1
H40B H 0.4261 0.6950 0.2643 0.073 Uiso 0.75 1 calc PR C 1
Cd1 Cd 0.31841(3) 0.65816(2) 0.132214(15) 0.01695(11) Uani 1 1 d . . .
Cd2 Cd 0.87785(3) 0.71562(2) 0.537520(16) 0.02092(11) Uani 1 1 d . . .
Cd3 Cd 0.57068(3) 0.26112(2) 0.219512(15) 0.01638(11) Uani 1 1 d . . .
Cl1 Cl 0.47417(10) 0.74064(9) 0.16417(6) 0.0332(4) Uani 1 1 d . . .
Cl2 Cl 0.32316(10) 0.55778(8) 0.07027(5) 0.0216(3) Uani 1 1 d . . .
Cl3 Cl 1.01706(13) 0.80553(12) 0.50958(7) 0.0300(5) Uani 0.75 1 d P D 1
Cl4 Cl 0.9049(2) 0.6145(2) 0.59176(15) 0.0288(7) Uani 0.75 1 d P D 1
Cl5 Cl 0.62807(11) 0.38926(8) 0.26040(5) 0.0262(3) Uani 1 1 d . . .
Cl6 Cl 0.38865(10) 0.22970(9) 0.22590(6) 0.0272(3) Uani 1 1 d . . .
Cl20 Cl 1.00401(16) 0.83440(15) 0.35862(8) 0.0443(6) Uani 0.75 1 d P B 1
Cl21 Cl 0.81501(16) 0.72473(13) 0.34784(8) 0.0388(5) Uani 0.75 1 d P B 1
Cl30 Cl 0.72602(19) 0.8710(2) 0.09568(13) 0.1224(12) Uani 1 1 d . . .
Cl31 Cl 0.63652(14) 0.74969(14) 0.02309(8) 0.0613(6) Uani 1 1 d . . .
Cl40 Cl 0.5010(2) 0.8081(2) 0.30594(11) 0.0764(10) Uani 0.75 1 d P C 1
Cl41 Cl 0.3185(2) 0.69811(17) 0.32188(10) 0.0614(8) Uani 0.75 1 d P C 1
N1 N 0.0052(3) 0.6533(2) 0.20050(16) 0.0171(10) Uani 1 1 d . . .
N2 N 0.0388(3) 0.7832(2) 0.14748(17) 0.0204(11) Uani 1 1 d . . .
N3 N 0.1688(3) 0.6853(2) 0.15041(15) 0.0151(10) Uani 1 1 d . . .
N4 N 0.2979(3) 0.5663(3) 0.19758(16) 0.0185(11) Uani 1 1 d . . .
N5 N -0.0251(3) 0.5995(3) 0.09247(17) 0.0203(11) Uani 1 1 d . . .
N6 N 0.2960(3) 0.7454(2) 0.06377(16) 0.0166(10) Uani 1 1 d . . .
N7 N 0.1983(4) 0.8155(3) 0.23261(19) 0.0394(15) Uani 1 1 d . . .
N8 N 0.5395(3) 0.6849(3) 0.46345(17) 0.0201(11) Uani 1 1 d . D .
N9 N 0.5753(3) 0.8162(3) 0.52046(17) 0.0216(11) Uani 1 1 d . . .
N10 N 0.7157(3) 0.7277(3) 0.51757(16) 0.0181(10) Uani 1 1 d . A .
N11 N 0.8486(3) 0.6210(3) 0.46785(17) 0.0216(11) Uani 1 1 d . D .
N12 N 0.5507(3) 0.6347(3) 0.57413(18) 0.0269(12) Uani 1 1 d . . .
N13 N 0.8567(3) 0.7944(3) 0.61124(17) 0.0209(11) Uani 1 1 d . D .
N14 N 0.7124(4) 0.8595(4) 0.4414(2) 0.0218(15) Uani 0.75 1 d P A 1
N15 N 0.8660(3) 0.1528(2) 0.20260(16) 0.0162(10) Uani 1 1 d . . .
N16 N 0.8775(3) 0.2678(3) 0.13654(16) 0.0174(10) Uani 1 1 d . . .
N17 N 0.7292(3) 0.2441(2) 0.19654(16) 0.0142(10) Uani 1 1 d . . .
N18 N 0.6261(3) 0.1956(2) 0.29478(16) 0.0165(10) Uani 1 1 d . . .
N19 N 0.5446(3) 0.1360(3) 0.17409(17) 0.0188(11) Uani 1 1 d . . .
N20 N 0.5650(3) 0.3262(3) 0.13774(16) 0.0175(10) Uani 1 1 d . . .
N21 N 0.9142(3) 0.3521(3) 0.24284(17) 0.0198(11) Uani 1 1 d . . .
O1 O -0.1364(2) 0.7128(2) 0.15447(13) 0.0180(8) Uani 1 1 d . . .
O2 O -0.0431(3) 0.7746(2) 0.23078(13) 0.0189(9) Uani 1 1 d . . .
O3 O 0.1564(2) 0.5984(2) 0.22684(13) 0.0166(8) Uani 1 1 d . . .
O4 O 0.0655(2) 0.5433(2) 0.15144(13) 0.0173(8) Uani 1 1 d . . .
O5 O 0.1445(3) 0.7774(2) 0.07771(13) 0.0183(8) Uani 1 1 d . . .
O6 O 0.2326(3) 0.8358(2) 0.15262(13) 0.0199(9) Uani 1 1 d . . .
O7 O 0.4020(3) 0.7384(2) 0.50590(13) 0.0211(9) Uani 1 1 d . . .
O8 O 0.4756(3) 0.8011(2) 0.43370(13) 0.0201(9) Uani 1 1 d . . .
O9 O 0.6902(3) 0.6358(2) 0.43982(13) 0.0202(9) Uani 1 1 d . D .
O10 O 0.6233(3) 0.5816(2) 0.51274(14) 0.0212(9) Uani 1 1 d . D .
O11 O 0.6951(3) 0.8161(2) 0.59344(13) 0.0211(9) Uani 1 1 d . . .
O12 O 0.7676(3) 0.8774(2) 0.52352(14) 0.0237(9) Uani 1 1 d . . .
O13 O 0.9373(3) 0.1457(2) 0.11815(13) 0.0198(9) Uani 1 1 d . . .
O14 O 1.0342(2) 0.2320(2) 0.18514(13) 0.0170(8) Uani 1 1 d . . .
O15 O 0.7850(2) 0.1800(2) 0.27813(13) 0.0175(8) Uani 1 1 d . . .
O16 O 0.6792(2) 0.0976(2) 0.21541(13) 0.0178(8) Uani 1 1 d . . .
O17 O 0.7154(2) 0.3072(2) 0.11224(13) 0.0186(9) Uani 1 1 d . . .
O18 O 0.8163(2) 0.3859(2) 0.17728(13) 0.0170(8) Uani 1 1 d . . .
P1 P -0.02836(10) 0.72974(8) 0.18251(5) 0.0172(3) Uani 1 1 d . . .
P2 P 0.09562(10) 0.62494(8) 0.18100(5) 0.0148(3) Uani 1 1 d . . .
P3 P 0.14141(10) 0.76646(8) 0.13497(5) 0.0162(3) Uani 1 1 d . . .
P4 P 0.50435(10) 0.75927(8) 0.48186(5) 0.0187(3) Uani 1 1 d . . .
P5 P 0.63878(10) 0.66190(8) 0.48507(5) 0.0182(3) Uani 1 1 d . . .
P6 P 0.68372(11) 0.80523(8) 0.53564(6) 0.0197(3) Uani 1 1 d . A .
P7 P 0.92374(10) 0.20121(8) 0.16193(5) 0.0159(3) Uani 1 1 d . . .
P8 P 0.76799(10) 0.17276(8) 0.22039(5) 0.0148(3) Uani 1 1 d . . .
P9 P 0.78903(10) 0.29790(8) 0.15802(5) 0.0150(3) Uani 1 1 d . . .
Cl3A Cl 1.0690(6) 0.7436(5) 0.5422(4) 0.072(3) Uani 0.25 1 d P D 2
Cl4A Cl 0.8586(7) 0.5994(7) 0.5924(5) 0.037(3) Uani 0.25 1 d P D 2
C40A C 0.617(2) 0.8506(13) 0.3388(15) 0.096(14) Uani 0.25 1 d PD E 2
H40C H 0.5547 0.8317 0.3522 0.115 Uiso 0.25 1 calc PR E 2
H40D H 0.6078 0.8404 0.3039 0.115 Uiso 0.25 1 calc PR E 2
Cl4B Cl 0.6533(11) 0.9511(8) 0.3505(5) 0.133(5) Uani 0.25 1 d PD E 2
Cl4C Cl 0.7059(17) 0.8012(9) 0.3640(6) 0.184(8) Uani 0.25 1 d PD E 2
C64A C 0.835(2) 0.8816(14) 0.4868(10) 0.0548(18) Uani 0.25 1 d PDU A 2
C65A C 0.852(2) 0.9470(16) 0.4571(10) 0.0548(18) Uani 0.25 1 d PDU A 2
H65A H 0.8175 0.9867 0.4616 0.066 Uiso 0.25 1 calc PR A 2
C66A C 0.9187(18) 0.9528(13) 0.4210(9) 0.0548(18) Uani 0.25 1 d PDU A 2
C67A C 0.9699(19) 0.8902(13) 0.4139(9) 0.0548(18) Uani 0.25 1 d PDU A 2
H67A H 1.0127 0.8921 0.3895 0.066 Uiso 0.25 1 calc PR A 2
C68A C 0.9540(19) 0.8256(13) 0.4446(9) 0.0548(18) Uani 0.25 1 d PDU A 2
H68A H 0.9845 0.7842 0.4392 0.066 Uiso 0.25 1 calc PR A 2
N14A N 0.8928(16) 0.8232(12) 0.4830(8) 0.0548(18) Uani 0.25 1 d PD A 2
C72A C 0.930(2) 1.0261(17) 0.3933(13) 0.0548(18) Uani 0.25 1 d PDU A 2
H72D H 0.8883 1.0582 0.4051 0.082 Uiso 0.25 1 calc PR A 2
H72E H 0.9119 1.0138 0.3593 0.082 Uiso 0.25 1 calc PR A 2
H72F H 0.9979 1.0530 0.3976 0.082 Uiso 0.25 1 calc PR A 2
C501 C -0.0616(8) 0.8371(7) 0.0148(4) 0.077(3) Uani 0.75 1 d PDU F 1
H50A H -0.1214 0.8000 0.0180 0.115 Uiso 0.75 1 calc PR F 1
H50B H -0.0175 0.8380 0.0436 0.115 Uiso 0.75 1 calc PR F 1
H50C H -0.0306 0.8229 -0.0129 0.115 Uiso 0.75 1 calc PR F 1
C502 C -0.0829(9) 0.9071(7) 0.0087(5) 0.088(3) Uani 0.75 1 d PDU F 1
H50D H -0.1129 0.9223 0.0368 0.106 Uiso 0.75 1 calc PR F 1
H50J H -0.1295 0.9061 -0.0197 0.106 Uiso 0.75 1 calc PR F 1
C503 C 0.0089(10) 0.9626(5) 0.0023(6) 0.107(5) Uani 0.75 1 d PDU . 1
H50E H 0.0563 0.9613 0.0300 0.128 Uiso 0.75 1 calc PR . 1
H50F H 0.0372 0.9479 -0.0266 0.128 Uiso 0.75 1 calc PR . 1
O501 O -0.1803(15) 0.9743(12) 0.0044(8) 0.058(6) Uani 0.25 1 d PU G 2

loop_
_atom_site_aniso_label
_atom_site_aniso_U_11
_atom_site_aniso_U_22
_atom_site_aniso_U_33
_atom_site_aniso_U_23
_atom_site_aniso_U_13
_atom_site_aniso_U_12
C1 0.012(3) 0.024(3) 0.026(3) 0.005(3) -0.001(2) 0.005(2)
C2 0.012(3) 0.019(3) 0.027(3) 0.009(3) 0.002(2) 0.002(2)
C3 0.020(3) 0.024(3) 0.023(3) 0.004(3) -0.003(3) 0.010(3)
C4 0.022(3) 0.024(3) 0.029(4) 0.004(3) -0.006(3) -0.006(3)
C5 0.015(3) 0.037(4) 0.035(4) 0.011(3) 0.000(3) -0.002(3)
C6 0.016(3) 0.028(3) 0.025(3) 0.007(3) 0.005(3) 0.007(3)
C7 0.022(3) 0.021(3) 0.021(3) 0.006(3) 0.010(3) 0.009(3)
C8 0.025(3) 0.017(3) 0.020(3) 0.006(3) 0.008(3) 0.010(3)
C9 0.026(3) 0.021(3) 0.030(4) 0.004(3) 0.014(3) 0.008(3)
C10 0.052(4) 0.016(3) 0.029(4) 0.003(3) 0.012(3) 0.006(3)
C11 0.041(4) 0.029(4) 0.033(4) 0.004(3) 0.007(3) 0.024(3)
C12 0.029(3) 0.028(4) 0.029(4) 0.004(3) 0.005(3) 0.014(3)
C13 0.016(3) 0.018(3) 0.016(3) -0.001(2) -0.005(2) 0.000(2)
C14 0.017(3) 0.023(3) 0.022(3) -0.003(3) 0.001(2) 0.005(2)
C15 0.021(3) 0.022(3) 0.024(3) 0.002(2) 0.003(2) 0.006(2)
C16 0.023(3) 0.026(3) 0.023(3) -0.001(3) 0.000(3) 0.012(3)
C17 0.018(3) 0.033(4) 0.026(4) 0.002(3) 0.006(3) 0.012(3)
C18 0.008(3) 0.018(3) 0.019(3) -0.001(2) 0.002(2) 0.000(2)
C19 0.014(3) 0.019(3) 0.021(3) 0.000(3) 0.001(2) 0.003(2)
C20 0.021(3) 0.026(3) 0.021(3) -0.006(2) 0.008(2) 0.001(2)
C21 0.018(3) 0.028(3) 0.016(3) 0.003(3) 0.003(2) 0.003(3)
C22 0.021(3) 0.028(3) 0.021(3) 0.006(3) 0.002(3) 0.009(3)
C23 0.014(3) 0.015(3) 0.015(3) -0.006(2) 0.007(2) -0.004(2)
C24 0.013(3) 0.019(3) 0.029(3) 0.006(3) 0.001(3) 0.002(2)
C25 0.020(3) 0.021(3) 0.017(3) 0.003(2) 0.002(2) -0.001(2)
C26 0.015(3) 0.025(3) 0.018(3) 0.000(3) 0.006(2) -0.002(2)
C27 0.022(3) 0.017(3) 0.020(3) -0.001(3) 0.007(3) 0.002(2)
C28 0.032(3) 0.020(3) 0.023(3) 0.002(3) 0.011(3) 0.002(3)
C29 0.026(3) 0.023(3) 0.027(4) 0.002(3) 0.012(3) -0.005(3)
C30 0.040(3) 0.034(3) 0.028(3) -0.007(3) 0.006(3) -0.006(3)
C31 0.082(6) 0.050(5) 0.028(4) -0.015(4) 0.018(4) -0.028(4)
C32 0.084(6) 0.055(5) 0.028(4) -0.008(4) 0.035(4) -0.030(5)
C33 0.030(3) 0.025(3) 0.030(3) 0.010(3) 0.003(3) 0.009(2)
C34 0.027(3) 0.028(3) 0.028(3) -0.007(3) 0.002(2) 0.002(2)
C35 0.021(3) 0.032(3) 0.021(3) 0.008(2) 0.002(2) 0.000(2)
C36 0.048(4) 0.048(4) 0.032(3) -0.005(3) 0.007(3) -0.011(3)
C37 0.017(3) 0.026(3) 0.020(3) -0.003(3) 0.009(3) 0.005(3)
C38 0.016(3) 0.028(3) 0.020(3) -0.006(3) 0.005(2) 0.005(3)
C39 0.034(4) 0.020(3) 0.033(4) 0.009(3) 0.019(3) 0.005(3)
C40 0.038(4) 0.030(4) 0.035(4) -0.001(3) 0.015(3) -0.009(3)
C41 0.030(4) 0.039(4) 0.037(4) -0.012(3) 0.008(3) -0.010(3)
C42 0.022(3) 0.036(4) 0.030(4) 0.000(3) 0.009(3) 0.010(3)
C43 0.014(3) 0.025(3) 0.015(3) -0.002(3) 0.000(2) 0.009(2)
C44 0.030(3) 0.023(3) 0.009(3) 0.000(2) -0.001(2) 0.014(3)
C45 0.033(3) 0.023(3) 0.021(3) 0.001(3) 0.004(3) 0.004(3)
C46 0.061(5) 0.023(4) 0.024(4) 0.006(3) 0.000(3) 0.014(3)
C47 0.039(4) 0.034(4) 0.023(4) 0.002(3) 0.001(3) 0.022(3)
C48 0.024(3) 0.031(4) 0.022(3) 0.000(3) 0.003(3) 0.009(3)
C49 0.023(3) 0.016(3) 0.023(3) 0.007(3) 0.012(3) 0.010(3)
C50 0.019(3) 0.024(3) 0.021(3) 0.005(3) 0.005(3) 0.002(3)
C51 0.023(3) 0.015(3) 0.024(3) 0.002(2) 0.010(2) 0.007(2)
C52 0.023(3) 0.030(4) 0.020(3) 0.006(3) 0.009(3) 0.014(3)
C53 0.020(3) 0.030(4) 0.023(3) 0.007(3) 0.007(3) 0.005(3)
C54 0.014(3) 0.032(4) 0.020(3) 0.000(3) 0.007(2) 0.003(3)
C55 0.028(3) 0.015(3) 0.028(4) -0.009(3) 0.003(3) -0.002(3)
C56 0.060(4) 0.031(3) 0.023(3) 0.000(3) 0.011(3) -0.007(3)
C57 0.032(4) 0.045(4) 0.016(3) -0.006(3) 0.010(3) -0.003(3)
C58 0.017(3) 0.038(4) 0.037(4) -0.013(3) 0.002(3) 0.008(3)
C59 0.018(3) 0.015(3) 0.018(3) 0.002(2) 0.000(2) 0.002(2)
C60 0.022(3) 0.019(3) 0.029(4) 0.002(3) 0.002(3) 0.005(3)
C61 0.026(3) 0.023(3) 0.023(3) -0.001(2) 0.003(2) 0.005(2)
C62 0.021(3) 0.023(3) 0.018(3) 0.006(3) -0.003(3) 0.007(3)
C63 0.021(3) 0.020(3) 0.031(4) 0.007(3) 0.000(3) 0.004(3)
C64 0.015(4) 0.015(4) 0.025(5) 0.003(3) 0.004(3) 0.008(3)
C65 0.018(4) 0.021(4) 0.027(5) 0.003(4) 0.001(4) 0.005(3)
C66 0.042(4) 0.035(4) 0.062(4) 0.011(3) 0.026(4) 0.003(3)
C67 0.045(6) 0.055(6) 0.023(5) 0.021(5) 0.016(4) 0.020(5)
C68 0.028(5) 0.048(6) 0.017(5) -0.006(4) -0.001(4) 0.015(4)
C69 0.032(3) 0.025(3) 0.034(3) -0.001(3) 0.007(3) 0.009(3)
C70 0.083(4) 0.046(4) 0.025(3) 0.000(3) 0.013(3) -0.011(4)
C71 0.030(3) 0.033(3) 0.027(3) -0.003(3) -0.004(3) 0.007(3)
C72 0.051(4) 0.043(4) 0.067(4) 0.012(3) 0.021(4) -0.003(3)
C73 0.027(3) 0.021(3) 0.027(4) 0.003(3) 0.012(3) 0.009(3)
C74 0.021(3) 0.023(3) 0.024(3) 0.002(3) 0.013(3) 0.010(3)
C75 0.033(4) 0.022(3) 0.039(4) 0.002(3) 0.010(3) 0.001(3)
C76 0.066(5) 0.017(4) 0.064(5) 0.004(4) 0.019(4) 0.016(4)
C77 0.044(4) 0.042(5) 0.074(6) 0.016(4) 0.020(4) 0.033(4)
C78 0.027(4) 0.034(4) 0.060(5) 0.008(4) 0.015(3) 0.016(3)
C79 0.012(3) 0.020(3) 0.041(4) 0.006(3) 0.004(3) 0.003(2)
C80 0.013(3) 0.021(3) 0.026(3) 0.009(3) -0.004(2) 0.001(2)
C81 0.022(3) 0.020(3) 0.031(4) 0.000(3) -0.004(3) 0.004(3)
C82 0.024(3) 0.023(4) 0.053(5) 0.011(3) 0.000(3) 0.001(3)
C83 0.018(3) 0.034(4) 0.040(4) 0.007(3) 0.004(3) -0.007(3)
C84 0.019(3) 0.042(4) 0.046(4) 0.009(3) 0.012(3) 0.011(3)
C85 0.011(3) 0.018(3) 0.020(3) 0.000(2) 0.000(2) 0.009(2)
C86 0.018(3) 0.016(3) 0.019(3) -0.001(2) 0.005(2) -0.001(2)
C87 0.016(3) 0.018(3) 0.022(3) 0.000(2) 0.001(2) 0.004(2)
C88 0.020(3) 0.024(3) 0.021(3) -0.001(3) -0.001(3) 0.010(3)
C89 0.010(3) 0.028(3) 0.031(4) 0.003(3) 0.004(3) 0.005(2)
C90 0.013(3) 0.017(3) 0.020(3) 0.006(3) 0.006(2) 0.002(2)
C91 0.021(3) 0.018(3) 0.021(3) 0.009(3) 0.008(3) 0.007(2)
C92 0.035(3) 0.022(3) 0.019(3) -0.001(2) 0.007(3) 0.002(3)
C93 0.024(3) 0.034(4) 0.017(3) 0.002(3) 0.001(3) -0.004(3)
C94 0.018(3) 0.034(4) 0.023(3) 0.012(3) -0.001(3) 0.009(3)
C95 0.012(3) 0.023(3) 0.017(3) -0.003(2) 0.005(2) -0.001(2)
C96 0.024(3) 0.027(3) 0.018(3) 0.000(3) 0.003(3) 0.010(3)
C97 0.031(3) 0.029(3) 0.021(3) -0.001(3) 0.008(3) 0.005(3)
C98 0.030(3) 0.028(4) 0.019(3) 0.001(3) 0.013(3) 0.005(3)
C99 0.017(3) 0.018(3) 0.029(4) -0.001(3) 0.006(3) 0.008(2)
C100 0.013(3) 0.016(3) 0.012(3) 0.008(2) 0.003(2) 0.000(2)
C101 0.023(3) 0.016(3) 0.016(3) 0.004(2) 0.007(2) 0.003(2)
C102 0.027(3) 0.018(3) 0.025(3) -0.001(2) 0.007(2) -0.004(2)
C103 0.019(3) 0.024(3) 0.026(3) -0.003(3) 0.003(3) 0.001(3)
C104 0.018(3) 0.024(3) 0.040(4) 0.003(3) 0.003(3) 0.006(3)
C105 0.020(3) 0.023(3) 0.037(3) 0.006(3) 0.002(2) 0.007(2)
C106 0.054(4) 0.030(3) 0.027(3) -0.001(3) 0.005(3) 0.001(3)
C107 0.034(3) 0.043(3) 0.024(3) 0.002(3) 0.011(3) 0.012(3)
C108 0.035(3) 0.023(3) 0.031(3) -0.005(3) 0.003(3) -0.001(3)
C200 0.034(5) 0.051(6) 0.025(5) 0.009(4) 0.002(4) 0.018(4)
C300 0.044(5) 0.113(8) 0.046(5) 0.025(5) 0.004(4) 0.034(5)
C400 0.047(6) 0.089(9) 0.045(7) -0.007(6) 0.003(5) 0.010(6)
Cd1 0.0156(2) 0.0158(2) 0.0203(2) 0.00170(18) 0.00571(17) 0.00341(17)
Cd2 0.0174(2) 0.0214(2) 0.0239(3) 0.00051(19) 0.00263(18) 0.00329(18)
Cd3 0.0139(2) 0.0161(2) 0.0204(2) 0.00067(18) 0.00573(17) 0.00434(17)
Cl1 0.0219(8) 0.0365(9) 0.0349(9) 0.0096(7) -0.0049(7) -0.0072(7)
Cl2 0.0270(7) 0.0199(8) 0.0207(8) 0.0014(6) 0.0045(6) 0.0105(6)
Cl3 0.0196(10) 0.0352(12) 0.0311(12) -0.0010(10) 0.0095(9) -0.0068(9)
Cl4 0.0421(19) 0.0244(18) 0.0223(13) -0.0007(12) -0.0067(17) 0.0164(17)
Cl5 0.0330(8) 0.0176(8) 0.0286(9) -0.0025(6) 0.0100(7) 0.0038(6)
Cl6 0.0164(7) 0.0302(9) 0.0365(9) 0.0007(7) 0.0106(6) 0.0048(6)
Cl20 0.0295(12) 0.0689(17) 0.0371(14) 0.0205(12) 0.0074(10) 0.0129(11)
Cl21 0.0432(13) 0.0419(14) 0.0321(13) 0.0017(11) 0.0079(10) 0.0081(11)
Cl30 0.0613(17) 0.137(3) 0.158(3) -0.064(2) 0.0150(18) -0.0053(17)
Cl31 0.0449(11) 0.0911(17) 0.0511(13) 0.0060(12) 0.0148(10) 0.0165(11)
Cl40 0.0483(16) 0.112(3) 0.064(2) -0.0180(19) 0.0061(15) 0.0064(17)
Cl41 0.0587(17) 0.077(2) 0.0520(18) 0.0094(15) 0.0107(14) 0.0199(15)
N1 0.019(2) 0.016(2) 0.017(3) 0.002(2) 0.006(2) 0.004(2)
N2 0.025(3) 0.011(2) 0.027(3) 0.005(2) 0.008(2) 0.005(2)
N3 0.014(2) 0.017(2) 0.014(2) -0.002(2) 0.0050(19) 0.0024(19)
N4 0.015(2) 0.022(3) 0.019(3) 0.000(2) 0.003(2) 0.003(2)
N5 0.022(3) 0.018(3) 0.021(3) 0.007(2) 0.005(2) 0.004(2)
N6 0.019(2) 0.009(2) 0.023(3) -0.002(2) 0.003(2) 0.0031(19)
N7 0.048(3) 0.040(3) 0.022(3) -0.005(3) 0.018(3) -0.017(3)
N8 0.017(2) 0.022(3) 0.022(3) -0.004(2) -0.001(2) 0.006(2)
N9 0.020(2) 0.025(3) 0.021(3) -0.003(2) -0.001(2) 0.009(2)
N10 0.013(2) 0.018(3) 0.024(3) 0.000(2) 0.001(2) 0.0045(19)
N11 0.015(2) 0.028(3) 0.022(3) 0.000(2) 0.007(2) 0.002(2)
N12 0.026(3) 0.028(3) 0.030(3) -0.006(2) 0.007(2) 0.013(2)
N13 0.017(2) 0.018(3) 0.028(3) 0.005(2) 0.003(2) 0.002(2)
N14 0.015(3) 0.034(4) 0.016(4) 0.001(3) 0.000(3) 0.004(3)
N15 0.017(2) 0.015(2) 0.019(3) 0.004(2) 0.006(2) 0.0075(19)
N16 0.015(2) 0.023(3) 0.017(3) 0.006(2) 0.007(2) 0.005(2)
N17 0.014(2) 0.012(2) 0.017(3) 0.0019(19) 0.0028(19) 0.0034(19)
N18 0.016(2) 0.016(2) 0.018(3) 0.003(2) 0.006(2) 0.004(2)
N19 0.014(2) 0.019(3) 0.023(3) 0.000(2) 0.005(2) 0.000(2)
N20 0.017(2) 0.021(3) 0.017(3) 0.001(2) 0.002(2) 0.009(2)
N21 0.018(2) 0.022(3) 0.020(3) 0.002(2) 0.000(2) 0.007(2)
O1 0.0154(19) 0.018(2) 0.021(2) 0.0028(17) 0.0030(16) 0.0040(16)
O2 0.019(2) 0.014(2) 0.025(2) 0.0025(17) 0.0070(17) 0.0053(16)
O3 0.0158(19) 0.016(2) 0.019(2) 0.0003(17) 0.0018(16) 0.0067(16)
O4 0.0184(19) 0.014(2) 0.019(2) 0.0000(17) 0.0005(17) 0.0023(16)
O5 0.020(2) 0.018(2) 0.018(2) 0.0034(17) 0.0016(16) 0.0036(16)
O6 0.022(2) 0.017(2) 0.018(2) 0.0007(17) 0.0072(17) -0.0020(17)
O7 0.022(2) 0.024(2) 0.019(2) 0.0029(18) 0.0075(17) 0.0076(17)
O8 0.0163(19) 0.024(2) 0.022(2) -0.0009(18) 0.0044(17) 0.0078(17)
O9 0.021(2) 0.022(2) 0.020(2) -0.0008(18) 0.0035(17) 0.0096(17)
O10 0.020(2) 0.021(2) 0.026(2) 0.0000(18) 0.0063(17) 0.0100(17)
O11 0.017(2) 0.025(2) 0.021(2) -0.0036(18) -0.0042(17) 0.0081(17)
O12 0.024(2) 0.018(2) 0.027(2) 0.0003(18) 0.0011(18) -0.0015(17)
O13 0.0173(19) 0.021(2) 0.023(2) 0.0009(18) 0.0063(17) 0.0052(17)
O14 0.0089(18) 0.022(2) 0.020(2) 0.0004(17) 0.0004(16) 0.0042(16)
O15 0.0143(19) 0.023(2) 0.016(2) 0.0060(17) 0.0032(16) 0.0049(16)
O16 0.018(2) 0.013(2) 0.022(2) 0.0036(17) 0.0039(17) 0.0022(16)
O17 0.0167(19) 0.021(2) 0.021(2) 0.0029(17) 0.0047(16) 0.0102(16)
O18 0.0172(19) 0.016(2) 0.018(2) 0.0000(17) 0.0016(16) 0.0029(16)
P1 0.0159(7) 0.0144(8) 0.0225(8) 0.0016(6) 0.0062(6) 0.0042(6)
P2 0.0142(7) 0.0129(7) 0.0174(8) 0.0021(6) 0.0030(6) 0.0023(6)
P3 0.0171(7) 0.0122(7) 0.0200(8) 0.0019(6) 0.0058(6) 0.0024(6)
P4 0.0183(7) 0.0190(8) 0.0203(8) 0.0009(7) 0.0014(6) 0.0078(6)
P5 0.0158(7) 0.0174(8) 0.0225(9) 0.0005(7) 0.0026(6) 0.0053(6)
P6 0.0204(8) 0.0167(8) 0.0225(9) -0.0010(7) 0.0015(7) 0.0048(6)
P7 0.0138(7) 0.0158(8) 0.0200(8) 0.0021(6) 0.0051(6) 0.0059(6)
P8 0.0148(7) 0.0155(8) 0.0151(8) 0.0011(6) 0.0043(6) 0.0042(6)
P9 0.0128(7) 0.0156(8) 0.0178(8) 0.0027(6) 0.0032(6) 0.0045(6)
Cl3A 0.041(5) 0.074(6) 0.096(8) -0.011(5) 0.007(5) 0.001(4)
Cl4A 0.053(7) 0.025(5) 0.034(5) 0.003(4) -0.002(6) 0.012(6)
C40A 0.11(3) 0.06(3) 0.13(4) 0.01(3) 0.04(3) 0.03(2)
Cl4B 0.157(13) 0.107(10) 0.136(12) -0.020(9) 0.059(10) 0.014(9)
Cl4C 0.30(3) 0.105(12) 0.136(15) 0.028(11) 0.001(15) 0.028(14)
C64A 0.052(4) 0.043(3) 0.067(4) 0.010(3) 0.020(3) -0.002(3)
C65A 0.052(4) 0.043(3) 0.067(4) 0.010(3) 0.020(3) -0.002(3)
C66A 0.052(4) 0.043(3) 0.067(4) 0.010(3) 0.020(3) -0.002(3)
C67A 0.052(4) 0.043(3) 0.067(4) 0.010(3) 0.020(3) -0.002(3)
C68A 0.052(4) 0.043(3) 0.067(4) 0.010(3) 0.020(3) -0.002(3)
N14A 0.052(4) 0.043(3) 0.067(4) 0.010(3) 0.020(3) -0.002(3)
C72A 0.052(4) 0.043(3) 0.067(4) 0.010(3) 0.020(3) -0.002(3)
C501 0.069(4) 0.099(5) 0.065(4) -0.003(4) 0.000(3) 0.026(4)
C502 0.083(4) 0.105(5) 0.074(4) -0.004(4) 0.005(4) 0.013(4)
C503 0.113(6) 0.109(7) 0.099(6) -0.001(5) 0.006(5) 0.023(5)
O501 0.063(7) 0.058(7) 0.056(7) 0.004(5) 0.011(5) 0.017(5)

loop_
_atom_type_symbol
_atom_type_description
_atom_type_scat_dispersion_real
_atom_type_scat_dispersion_imag
_atom_type_scat_source
C C 0.0033 0.0016 'International Tables Vol C Tables 4.2.6.8 and 6.1.1.4'
H H 0.0000 0.0000 'International Tables Vol C Tables 4.2.6.8 and 6.1.1.4'
N N 0.0061 0.0033 'International Tables Vol C Tables 4.2.6.8 and 6.1.1.4'
O O 0.0106 0.0060 'International Tables Vol C Tables 4.2.6.8 and 6.1.1.4'
P P 0.1023 0.0942 'International Tables Vol C Tables 4.2.6.8 and 6.1.1.4'
Cl Cl 0.1484 0.1585 'International Tables Vol C Tables 4.2.6.8 and 6.1.1.4'
Cd Cd -0.8075 1.2024 'International Tables Vol C Tables 4.2.6.8 and 6.1.1.4'

loop_
_geom_angle_atom_site_label_1
_geom_angle_atom_site_label_2
_geom_angle_atom_site_label_3
_geom_angle
_geom_angle_site_symmetry_1
C2 C1 C6 115.8(5) .
C2 C1 C7 121.6(5) .
C6 C1 C7 122.6(5) .
C3 C2 C1 122.6(5) .
C3 C2 O1 118.4(5) .
C1 C2 O1 118.9(5) .
C2 C3 C4 119.3(5) .
C5 C4 C3 119.6(6) .
C4 C5 C6 120.7(5) .
C5 C6 C1 121.8(6) .
C8 C7 C12 117.1(5) .
C8 C7 C1 121.3(5) .
C12 C7 C1 121.6(5) .
C9 C8 C7 123.0(5) .
C9 C8 O2 117.3(5) .
C7 C8 O2 119.6(5) .
C8 C9 C10 118.0(5) .
C11 C10 C9 120.6(6) .
C10 C11 C12 120.6(5) .
C11 C12 C7 120.7(6) .
N4 C13 C14 125.3(5) .
N4 C13 O3 117.5(5) .
C14 C13 O3 117.3(5) .
C13 C14 C15 119.4(5) .
C16 C15 C14 116.5(5) .
C16 C15 C33 123.2(5) .
C14 C15 C33 120.2(5) .
C15 C16 C17 120.3(5) .
N4 C17 C16 123.5(5) .
N5 C18 C19 125.9(5) .
N5 C18 O4 116.3(5) .
C19 C18 O4 117.8(5) .
C18 C19 C20 117.9(5) .
C19 C20 C21 117.4(5) .
C19 C20 C34 120.8(5) .
C21 C20 C34 121.8(5) .
C22 C21 C20 119.9(5) .
N5 C22 C21 123.5(5) .
N6 C23 C24 125.1(5) .
N6 C23 O5 118.1(5) .
C24 C23 O5 116.8(5) .
C23 C24 C25 119.5(5) .
C24 C25 C26 116.2(5) .
C24 C25 C35 122.3(5) .
C26 C25 C35 121.4(5) .
C27 C26 C25 121.1(5) .
N6 C27 C26 122.0(5) .
N7 C28 C29 125.6(6) .
N7 C28 O6 116.6(5) .
C29 C28 O6 117.7(5) .
C30 C29 C28 118.7(5) .
C29 C30 C31 116.8(6) .
C29 C30 C36 121.5(6) .
C31 C30 C36 121.8(6) .
C32 C31 C30 119.9(7) .
N7 C32 C31 123.5(6) .
C42 C37 C38 116.7(5) .
C42 C37 C43 122.1(5) .
C38 C37 C43 121.2(5) .
C39 C38 C37 123.0(5) .
C39 C38 O7 118.5(5) .
C37 C38 O7 118.4(5) .
C38 C39 C40 118.7(6) .
C41 C40 C39 120.2(6) .
C40 C41 C42 120.9(6) .
C37 C42 C41 120.4(6) .
C48 C43 C44 117.5(5) .
C48 C43 C37 121.7(5) .
C44 C43 C37 120.8(5) .
C45 C44 C43 122.9(5) .
C45 C44 O8 118.2(5) .
C43 C44 O8 118.9(5) .
C44 C45 C46 117.9(6) .
C47 C46 C45 120.6(6) .
C48 C47 C46 120.1(5) .
C47 C48 C43 121.0(5) .
N11 C49 C50 126.5(5) .
N11 C49 O9 116.3(5) .
C50 C49 O9 117.1(5) .
C49 C50 C51 118.5(5) .
C50 C51 C52 116.6(5) .
C50 C51 C69 120.8(5) .
C52 C51 C69 122.5(5) .
C53 C52 C51 120.4(5) .
C52 C53 N11 123.8(5) .
N12 C54 C55 127.0(5) .
N12 C54 O10 116.1(5) .
C55 C54 O10 116.9(5) .
C54 C55 C56 117.3(6) .
C55 C56 C57 117.9(6) .
C55 C56 C70 120.9(6) .
C57 C56 C70 121.2(6) .
C58 C57 C56 119.5(6) .
C57 C58 N12 124.0(6) .
N13 C59 C60 126.0(5) .
N13 C59 O11 119.1(5) .
C60 C59 O11 114.8(5) .
C59 C60 C61 118.4(5) .
C60 C61 C62 117.1(5) .
C60 C61 C71 121.0(5) .
C62 C61 C71 121.8(5) .
C63 C62 C61 119.6(5) .
C62 C63 N13 123.5(5) .
N14 C64 C65 127.6(7) .
N14 C64 O12 117.8(6) .
C65 C64 O12 114.5(7) .
C64 C65 C66 115.6(8) .
C67 C66 C65 118.8(8) .
C67 C66 C72 120.5(9) .
C65 C66 C72 120.4(10) .
C68 C67 C66 118.0(8) .
N14 C68 C67 125.1(8) .
C78 C73 C74 116.4(5) .
C78 C73 C79 122.3(5) .
C74 C73 C79 121.3(5) .
C75 C74 C73 123.0(5) .
C75 C74 O13 118.4(5) .
C73 C74 O13 118.5(5) .
C74 C75 C76 118.8(6) .
C77 C76 C75 119.6(6) .
C78 C77 C76 119.9(6) .
C77 C78 C73 122.3(6) .
C80 C79 C84 116.4(5) .
C80 C79 C73 120.7(5) .
C84 C79 C73 122.9(5) .
C81 C80 C79 123.2(5) .
C81 C80 O14 118.1(5) .
C79 C80 O14 118.7(5) .
C80 C81 C82 118.7(6) .
C83 C82 C81 119.7(6) .
C84 C83 C82 120.8(6) .
C83 C84 C79 121.3(6) .
N20 C85 C86 126.3(5) .
N20 C85 O17 116.7(4) .
C86 C85 O17 117.1(4) .
C85 C86 C87 117.8(5) .
C88 C87 C86 117.4(5) .
C88 C87 C105 122.5(5) .
C86 C87 C105 120.0(5) .
C89 C88 C87 120.1(5) .
N20 C89 C88 123.5(5) .
N21 C90 C91 126.8(5) .
N21 C90 O18 116.7(5) .
C91 C90 O18 116.5(5) .
C90 C91 C92 118.0(5) .
C93 C92 C91 116.9(5) .
C93 C92 C106 122.0(6) .
C91 C92 C106 121.2(5) .
C92 C93 C94 120.3(6) .
N21 C94 C93 123.7(5) .
N18 C95 C96 125.5(5) .
N18 C95 O15 119.0(5) .
C96 C95 O15 115.5(4) .
C97 C96 C95 118.9(5) .
C96 C97 C98 117.0(5) .
C96 C97 C107 120.5(5) .
C98 C97 C107 122.5(5) .
C99 C98 C97 119.7(5) .
N18 C99 C98 123.8(5) .
N19 C100 O16 117.4(5) .
N19 C100 C101 125.0(5) .
O16 C100 C101 117.4(4) .
C102 C101 C100 117.8(5) .
C101 C102 C103 117.8(5) .
C101 C102 C108 121.4(5) .
C103 C102 C108 120.8(5) .
C104 C103 C102 119.8(5) .
N19 C104 C103 122.8(5) .
Cl21 C200 Cl20 111.2(5) .
Cl30 C300 Cl31 113.6(5) .
Cl41 C400 Cl40 111.4(6) .
N3 Cd1 N4 85.95(14) .
N3 Cd1 Cl1 120.83(11) .
N4 Cd1 Cl1 98.94(11) .
N3 Cd1 Cl2 120.09(11) .
N4 Cd1 Cl2 93.37(11) .
Cl1 Cd1 Cl2 118.40(5) .
N3 Cd1 N6 82.14(14) .
N4 Cd1 N6 166.48(14) .
Cl1 Cd1 N6 92.67(10) .
Cl2 Cd1 N6 87.11(10) .
N10 Cd2 Cl4 117.46(13) .
N10 Cd2 N14A 76.1(5) .
N10 Cd2 Cl3 121.96(12) .
Cl4 Cd2 Cl3 120.47(9) .
N10 Cd2 N11 84.92(15) .
Cl4 Cd2 N11 89.73(14) .
N14A Cd2 N11 91.4(6) .
Cl3 Cd2 N11 98.41(11) .
N10 Cd2 N13 81.85(15) .
Cl4 Cd2 N13 87.70(14) .
N14A Cd2 N13 94.9(5) .
Cl3 Cd2 N13 96.91(11) .
N11 Cd2 N13 163.52(14) .
N10 Cd2 Cl4A 102.9(2) .
N14A Cd2 Cl4A 178.0(6) .
N11 Cd2 Cl4A 86.8(3) .
N13 Cd2 Cl4A 86.7(3) .
N10 Cd2 Cl3A 160.5(3) .
N14A Cd2 Cl3A 84.4(6) .
N11 Cd2 Cl3A 97.1(2) .
N13 Cd2 Cl3A 98.7(2) .
Cl4A Cd2 Cl3A 96.6(3) .
N17 Cd3 Cl5 96.98(11) .
N17 Cd3 N19 72.56(14) .
Cl5 Cd3 N19 169.46(10) .
N17 Cd3 Cl6 157.74(11) .
Cl5 Cd3 Cl6 105.26(5) .
N19 Cd3 Cl6 85.18(10) .
N17 Cd3 N18 81.28(14) .
Cl5 Cd3 N18 90.70(11) .
N19 Cd3 N18 89.01(15) .
Cl6 Cd3 N18 98.94(10) .
N17 Cd3 N20 82.36(14) .
Cl5 Cd3 N20 89.55(11) .
N19 Cd3 N20 87.77(15) .
Cl6 Cd3 N20 96.87(10) .
N18 Cd3 N20 163.54(13) .
P2 N1 P1 122.4(3) .
P3 N2 P1 121.5(3) .
P3 N3 P2 120.8(3) .
P3 N3 Cd1 119.3(2) .
P2 N3 Cd1 119.8(2) .
C13 N4 C17 114.9(5) .
C13 N4 Cd1 129.8(4) .
C17 N4 Cd1 114.8(3) .
C18 N5 C22 115.5(5) .
C23 N6 C27 116.1(5) .
C23 N6 Cd1 133.2(3) .
C27 N6 Cd1 110.6(3) .
C28 N7 C32 115.6(6) .
P4 N8 P5 122.3(3) .
P6 N9 P4 121.3(3) .
P6 N10 P5 121.2(3) .
P6 N10 Cd2 117.5(2) .
P5 N10 Cd2 121.3(2) .
C49 N11 C53 114.2(5) .
C49 N11 Cd2 128.5(4) .
C53 N11 Cd2 113.7(4) .
C54 N12 C58 114.3(5) .
C59 N13 C63 115.3(5) .
C59 N13 Cd2 132.7(4) .
C63 N13 Cd2 111.5(4) .
C64 N14 C68 114.8(7) .
P8 N15 P7 121.6(3) .
P9 N16 P7 121.1(3) .
P8 N17 P9 122.3(3) .
P8 N17 Cd3 115.0(2) .
P9 N17 Cd3 122.6(2) .
C95 N18 C99 115.1(5) .
C95 N18 Cd3 133.1(3) .
C99 N18 Cd3 110.9(3) .
C100 N19 C104 116.6(5) .
C100 N19 Cd3 126.4(4) .
C104 N19 Cd3 117.1(4) .
C85 N20 C89 114.8(5) .
C85 N20 Cd3 127.4(3) .
C89 N20 Cd3 111.4(3) .
C90 N21 C94 114.3(5) .
C2 O1 P1 117.0(3) .
C8 O2 P1 122.5(3) .
C13 O3 P2 127.5(3) .
C18 O4 P2 120.7(3) .
C23 O5 P3 128.4(3) .
C28 O6 P3 120.5(3) .
C38 O7 P4 117.1(3) .
C44 O8 P4 120.2(3) .
C49 O9 P5 125.4(3) .
C54 O10 P5 121.6(3) .
C59 O11 P6 128.3(3) .
C64 O12 P6 119.0(4) .
C64A O12 P6 127.9(11) .
C74 O13 P7 120.7(3) .
C80 O14 P7 116.3(3) .
C95 O15 P8 125.9(3) .
C100 O16 P8 126.8(3) .
C85 O17 P9 126.0(3) .
C90 O18 P9 120.4(3) .
N1 P1 N2 118.2(2) .
N1 P1 O2 105.0(2) .
N2 P1 O2 112.4(2) .
N1 P1 O1 112.5(2) .
N2 P1 O1 104.7(2) .
O2 P1 O1 103.15(19) .
N1 P2 O3 106.8(2) .
N1 P2 O4 113.4(2) .
O3 P2 O4 98.69(19) .
N1 P2 N3 117.2(2) .
O3 P2 N3 109.8(2) .
O4 P2 N3 109.3(2) .
N2 P3 O5 105.7(2) .
N2 P3 N3 118.2(2) .
O5 P3 N3 111.1(2) .
N2 P3 O6 112.7(2) .
O5 P3 O6 97.8(2) .
N3 P3 O6 109.3(2) .
N8 P4 N9 118.6(2) .
N8 P4 O8 104.9(2) .
N9 P4 O8 112.9(2) .
N8 P4 O7 112.2(2) .
N9 P4 O7 104.5(2) .
O8 P4 O7 102.8(2) .
N8 P5 O9 106.2(2) .
N8 P5 O10 114.3(2) .
O9 P5 O10 98.1(2) .
N8 P5 N10 116.5(2) .
O9 P5 N10 110.0(2) .
O10 P5 N10 110.0(2) .
N9 P6 O11 104.2(2) .
N9 P6 O12 113.7(2) .
O11 P6 O12 98.2(2) .
N9 P6 N10 118.3(2) .
O11 P6 N10 112.6(2) .
O12 P6 N10 108.1(2) .
N16 P7 O13 104.5(2) .
N16 P7 N15 118.7(2) .
O13 P7 N15 110.5(2) .
N16 P7 O14 112.2(2) .
O13 P7 O14 103.27(19) .
N15 P7 O14 106.5(2) .
N15 P8 O15 105.8(2) .
N15 P8 N17 117.6(2) .
O15 P8 N17 113.3(2) .
N15 P8 O16 110.8(2) .
O15 P8 O16 98.76(19) .
N17 P8 O16 109.0(2) .
N16 P9 O17 105.3(2) .
N16 P9 O18 114.1(2) .
O17 P9 O18 98.8(2) .
N16 P9 N17 116.8(2) .
O17 P9 N17 109.1(2) .
O18 P9 N17 110.8(2) .
Cl4C C40A Cl4B 111.5(15) .
C65A C64A O12 119.9(17) .
C65A C64A N14A 120.1(13) .
O12 C64A N14A 119.8(17) .
C66A C65A C64A 120.9(14) .
C65A C66A C67A 119.1(13) .
C65A C66A C72A 115(2) .
C67A C66A C72A 126(2) .
C68A C67A C66A 119.2(13) .
N14A C68A C67A 121.2(13) .
C68A N14A C64A 118.8(13) .
C68A N14A Cd2 119.5(13) .
C64A N14A Cd2 121.5(12) .
C501 C502 C503 108.7(10) .
C503 C503 C502 110.9(14) 2_575

loop_
_geom_bond_atom_site_label_1
_geom_bond_atom_site_label_2
_geom_bond_distance
_geom_bond_site_symmetry_2
C1 C2 1.410(8) .
C1 C6 1.412(7) .
C1 C7 1.479(8) .
C2 C3 1.376(8) .
C2 O1 1.420(6) .
C3 C4 1.399(8) .
C4 C5 1.376(8) .
C5 C6 1.377(8) .
C7 C8 1.396(7) .
C7 C12 1.408(7) .
C8 C9 1.387(8) .
C8 O2 1.416(6) .
C9 C10 1.398(8) .
C10 C11 1.378(8) .
C11 C12 1.383(8) .
C13 N4 1.339(7) .
C13 C14 1.371(7) .
C13 O3 1.403(6) .
C14 C15 1.399(7) .
C15 C16 1.382(8) .
C15 C33 1.513(7) .
C16 C17 1.385(8) .
C17 N4 1.360(7) .
C18 N5 1.334(7) .
C18 C19 1.388(7) .
C18 O4 1.403(6) .
C19 C20 1.395(8) .
C20 C21 1.400(8) .
C20 C34 1.509(8) .
C21 C22 1.383(8) .
C22 N5 1.350(7) .
C23 N6 1.328(7) .
C23 C24 1.379(7) .
C23 O5 1.395(6) .
C24 C25 1.380(7) .
C25 C26 1.396(7) .
C25 C35 1.500(7) .
C26 C27 1.382(7) .
C27 N6 1.361(6) .
C28 N7 1.318(7) .
C28 C29 1.386(8) .
C28 O6 1.402(7) .
C29 C30 1.384(8) .
C30 C31 1.400(9) .
C30 C36 1.519(8) .
C31 C32 1.375(9) .
C32 N7 1.351(8) .
C37 C42 1.396(8) .
C37 C38 1.399(8) .
C37 C43 1.493(8) .
C38 C39 1.378(8) .
C38 O7 1.425(6) .
C39 C40 1.391(9) .
C40 C41 1.357(9) .
C41 C42 1.404(8) .
C43 C48 1.397(7) .
C43 C44 1.401(7) .
C44 C45 1.391(8) .
C44 O8 1.423(6) .
C45 C46 1.397(8) .
C46 C47 1.395(9) .
C47 C48 1.387(8) .
C49 N11 1.335(7) .
C49 C50 1.381(8) .
C49 O9 1.407(6) .
C50 C51 1.398(7) .
C51 C52 1.401(8) .
C51 C69 1.511(8) .
C52 C53 1.371(8) .
C53 N11 1.374(7) .
C54 N12 1.319(7) .
C54 C55 1.384(8) .
C54 O10 1.410(6) .
C55 C56 1.390(8) .
C56 C57 1.396(9) .
C56 C70 1.507(9) .
C57 C58 1.367(9) .
C58 N12 1.370(8) .
C59 N13 1.331(7) .
C59 C60 1.374(8) .
C59 O11 1.402(6) .
C60 C61 1.393(8) .
C61 C62 1.416(7) .
C61 C71 1.518(8) .
C62 C63 1.368(8) .
C63 N13 1.368(7) .
C64 N14 1.301(9) .
C64 C65 1.387(11) .
C64 O12 1.418(8) .
C65 C66 1.406(13) .
C66 C67 1.395(13) .
C66 C72 1.542(13) .
C67 C68 1.367(12) .
C68 N14 1.343(10) .
C73 C78 1.395(8) .
C73 C74 1.408(8) .
C73 C79 1.486(8) .
C74 C75 1.381(8) .
C74 O13 1.423(6) .
C75 C76 1.406(9) .
C76 C77 1.396(9) .
C77 C78 1.382(9) .
C79 C80 1.395(8) .
C79 C84 1.403(8) .
C80 C81 1.377(7) .
C80 O14 1.426(6) .
C81 C82 1.390(8) .
C82 C83 1.383(9) .
C83 C84 1.371(8) .
C85 N20 1.331(6) .
C85 C86 1.384(7) .
C85 O17 1.411(6) .
C86 C87 1.396(7) .
C87 C88 1.386(7) .
C87 C105 1.516(7) .
C88 C89 1.381(8) .
C89 N20 1.361(6) .
C90 N21 1.322(7) .
C90 C91 1.385(7) .
C90 O18 1.411(6) .
C91 C92 1.391(8) .
C92 C93 1.384(8) .
C92 C106 1.511(8) .
C93 C94 1.386(8) .
C94 N21 1.352(7) .
C95 N18 1.329(6) .
C95 C96 1.391(7) .
C95 O15 1.399(6) .
C96 C97 1.383(8) .
C97 C98 1.406(8) .
C97 C107 1.511(8) .
C98 C99 1.376(8) .
C99 N18 1.363(7) .
C100 N19 1.321(6) .
C100 O16 1.399(6) .
C100 C101 1.400(7) .
C101 C102 1.391(8) .
C102 C103 1.400(8) .
C102 C108 1.511(8) .
C103 C104 1.377(8) .
C104 N19 1.359(7) .
C200 Cl21 1.755(9) .
C200 Cl20 1.786(8) .
C300 Cl30 1.727(9) .
C300 Cl31 1.769(8) .
C400 Cl41 1.760(10) .
C400 Cl40 1.793(10) .
Cd1 N3 2.309(4) .
Cd1 N4 2.440(4) .
Cd1 Cl1 2.4406(15) .
Cd1 Cl2 2.4591(14) .
Cd1 N6 2.493(4) .
Cd2 N10 2.318(4) .
Cd2 Cl4 2.412(4) .
Cd2 N14A 2.427(19) .
Cd2 Cl3 2.4284(19) .
Cd2 N11 2.484(5) .
Cd2 N13 2.518(5) .
Cd2 Cl4A 2.552(13) .
Cd2 Cl3A 2.586(8) .
Cd3 N17 2.406(4) .
Cd3 Cl5 2.4680(15) .
Cd3 N19 2.473(4) .
Cd3 Cl6 2.4922(13) .
Cd3 N18 2.530(4) .
Cd3 N20 2.549(4) .
N1 P2 1.567(4) .
N1 P1 1.585(4) .
N2 P3 1.572(4) .
N2 P1 1.586(4) .
N3 P3 1.606(4) .
N3 P2 1.617(4) .
N8 P4 1.579(5) .
N8 P5 1.582(4) .
N9 P6 1.575(4) .
N9 P4 1.586(5) .
N10 P6 1.605(5) .
N10 P5 1.616(5) .
N15 P8 1.581(4) .
N15 P7 1.592(4) .
N16 P9 1.581(4) .
N16 P7 1.591(4) .
N17 P8 1.595(4) .
N17 P9 1.606(4) .
O1 P1 1.598(4) .
O2 P1 1.588(4) .
O3 P2 1.590(4) .
O4 P2 1.609(4) .
O5 P3 1.598(4) .
O6 P3 1.613(4) .
O7 P4 1.593(4) .
O8 P4 1.590(4) .
O9 P5 1.593(4) .
O10 P5 1.605(4) .
O11 P6 1.595(4) .
O12 C64A 1.43(2) .
O12 P6 1.605(4) .
O13 P7 1.591(4) .
O14 P7 1.595(4) .
O15 P8 1.591(4) .
O16 P8 1.617(4) .
O17 P9 1.589(4) .
O18 P9 1.597(4) .
C40A Cl4C 1.75(2) .
C40A Cl4B 1.76(2) .
C64A C65A 1.42(2) .
C64A N14A 1.429(19) .
C65A C66A 1.41(2) .
C66A C67A 1.446(19) .
C66A C72A 1.500(19) .
C67A C68A 1.42(2) .
C68A N14A 1.407(19) .
C501 C502 1.335(12) .
C502 C503 1.469(14) .
C503 C503 1.396(16) 2_575
